data_7011716
loop_
_publ_author_name
'Uehara, Kazuhiro'
'Hikichi, Shiro'
'Akita, Munetaka'

_publ_section_title
;
 Highly labile cationic tris-acetonitrile complexes, [TpRM(NCMe)3]OTf
 (M = Ni, Co; TpR: hydrotrispyrazolylborato, R = Ph, Me and iPr2):
 versatile precursors for TpR-containing nickel and cobalt complexes
;
_journal_issue 18
_journal_name_full 'Journal of the Chemical Society, Dalton Transactions'
_journal_page_first 3529
_journal_paper_doi 10.1039/b203377c
_journal_year 2002
_chemical_formula_moiety 'C38 H38.50 B Co F3 N9.50 O3 S '
_chemical_formula_sum 'C38 H38.5 B Co F3 N9.5 O3 S'
_chemical_formula_weight 835.08
_space_group_IT_number 2
_symmetry_cell_setting triclinic
_symmetry_Int_Tables_number 2
_symmetry_space_group_name_Hall '-P 1'
_symmetry_space_group_name_H-M 'P -1'
_audit_creation_date 'Thu Jun 27 01:23:40 2002'
_audit_creation_method 'by teXsan'
_cell_angle_alpha 95.248(4)
_cell_angle_beta 103.294(2)
_cell_angle_gamma 87.084(4)
_cell_formula_units_Z 4
_cell_length_a 12.2200(8)
_cell_length_b 30.701(2)
_cell_length_c 11.3355(7)
_cell_measurement_reflns_used 11649
_cell_measurement_temperature 213.2
_cell_measurement_theta_max 27.5
_cell_measurement_theta_min 1.3
_cell_volume 4119.4(5)
_computing_cell_refinement PROCESS-AUTO
_computing_data_collection PROCESS-AUTO
_computing_data_reduction 'teXsan Ver. 1.11'
_computing_publication_material 'teXsan Ver. 1.11'
_computing_structure_refinement SHELXL97
_computing_structure_solution 'DIRDIF94 (PATTY)'
_diffrn_detector_area_resol_mean 10.00
_diffrn_measurement_device_type 'Rigaku RAXIS-IV Imaging Plate'
_diffrn_measurement_method \w
_diffrn_radiation_type 'Mo K\a'
_diffrn_radiation_wavelength 0.7107
_diffrn_reflns_av_R_equivalents 0.000
_diffrn_reflns_limit_h_max 15
_diffrn_reflns_limit_h_min 0
_diffrn_reflns_limit_k_max 37
_diffrn_reflns_limit_k_min -37
_diffrn_reflns_limit_l_max 14
_diffrn_reflns_limit_l_min -14
_diffrn_reflns_number 32149
_diffrn_reflns_theta_max 27.49
_exptl_absorpt_coefficient_mu 0.529
_exptl_absorpt_correction_T_max 0.999
_exptl_absorpt_correction_T_min 0.998
_exptl_absorpt_correction_type integration
_exptl_absorpt_process_details '(Higashi, 1999)'
_exptl_crystal_colour orange
_exptl_crystal_density_diffrn 1.346
_exptl_crystal_density_method 'not measured'
_exptl_crystal_description block
_exptl_crystal_size_max 0.25
_exptl_crystal_size_mid 0.20
_exptl_crystal_size_min 0.20
_refine_diff_density_max 0.80
_refine_diff_density_min -1.10
_refine_ls_extinction_coef 0.0000
_refine_ls_extinction_expression Fc^*^=kFc[1+0.001xFc^2^\l^3^/sin(2\q)]^-1/4^
_refine_ls_extinction_method SHELXL
_refine_ls_goodness_of_fit_ref 1.852
_refine_ls_hydrogen_treatment noref
_refine_ls_number_parameters 936
_refine_ls_number_reflns 12491
_refine_ls_R_factor_gt 0.0920
_refine_ls_shift/su_max -0.0020
_refine_ls_structure_factor_coef Fsqd
_refine_ls_weighting_details 'w = 1/[\s^2^(Fo^2^) + (0.1000P)^2^+0.0000P] where P=(Fo^2^+2Fc^2^)/3'
_refine_ls_weighting_scheme calc
_refine_ls_wR_factor_ref 0.2808
_reflns_number_gt 12491
_reflns_number_total 16990
_reflns_threshold_expression >2.0sigma(I)
_cod_data_source_file b203377c.txt
_cod_data_source_block compound_1Co
_cod_original_cell_volume 4119.5(4)
_cod_original_sg_symbol_H-M 'P -1         '
_cod_original_formula_sum 'C38 H38.50 B Co F3 N9.50 O3 S '
_cod_database_code 7011716

loop_
_symmetry_equiv_pos_as_xyz
x,y,z
-x,-y,-z

loop_
_atom_site_label
_atom_site_type_symbol
_atom_site_fract_x
_atom_site_fract_y
_atom_site_fract_z
_atom_site_U_iso_or_equiv
_atom_site_adp_type
_atom_site_occupancy
_atom_site_calc_flag
_atom_site_refinement_flags
_atom_site_disorder_assembly
_atom_site_disorder_group
Co(1A) Co 0.22510(5) 0.40838(2) 1.75169(6) 0.0325(2) Uani 1.00 d . . .
Co(1B) Co 0.70648(5) 0.09441(2) 1.28741(6) 0.0342(2) Uani 1.00 d . . .
S(1) S -0.0867(2) 0.26922(6) 2.0956(2) 0.0698(5) Uani 1.00 d . . .
S(2) S 0.3295(4) 0.2273(1) 0.6703(4) 0.07752(1) Uiso 0.59 d P . .
S(2A) S 0.3943(6) 0.2265(2) 0.6960(6) 0.08630(2) Uiso 0.41 d P . .
F(1) F -0.2126(6) 0.3398(2) 2.0603(7) 0.169(3) Uani 1.00 d . . .
F(2) F -0.0564(6) 0.3419(2) 2.0094(5) 0.116(2) Uani 1.00 d . . .
F(3) F -0.0647(5) 0.3492(1) 2.1968(4) 0.098(2) Uani 1.00 d . . .
F(4) F 0.4070 0.1531 0.5733 0.1603 Uiso 0.59 d P . .
F(4A) F 0.3088 0.1513 0.5568 0.0965 Uiso 0.41 d P . .
F(5) F 0.2567 0.1579 0.6522 0.2781 Uiso 0.59 d P . .
F(5A) F 0.3446 0.1517 0.7522 0.1198 Uiso 0.41 d P . .
F(6) F 0.4132 0.1460 0.7511 0.1230 Uiso 0.59 d P . .
F(6A) F 0.4848 0.1695 0.6849 0.1668 Uiso 0.41 d P . .
O(1) O 0.0333(5) 0.2634(2) 2.1338(7) 0.103(2) Uani 1.00 d . . .
O(2) O -0.1358(7) 0.2531(2) 1.9757(5) 0.113(2) Uani 1.00 d . . .
O(3) O -0.1443(7) 0.2573(2) 2.1824(6) 0.127(3) Uani 1.00 d . . .
O(4) O 0.3615 0.2443 0.5753 0.1499 Uiso 1.00 d . . .
O(5) O 0.3769 0.2424 0.8011 0.1297 Uiso 1.00 d . . .
O(6) O 0.2089 0.2281 0.6421 0.1156 Uiso 0.59 d P . .
O(6A) O 0.5088 0.2269 0.7165 0.1019 Uiso 0.41 d P . .
N(11A) N 0.2908(3) 0.4644(1) 1.6903(4) 0.0344(8) Uani 1.00 d . . .
N(11B) N 0.7832(3) 0.0386(1) 1.2019(4) 0.0351(8) Uani 1.00 d . . .
N(12A) N 0.2539(3) 0.5041(1) 1.7333(4) 0.0347(8) Uani 1.00 d . . .
N(12B) N 0.7565(3) -0.0014(1) 1.2309(4) 0.0360(8) Uani 1.00 d . . .
N(21A) N 0.2371(3) 0.4454(1) 1.9217(4) 0.0346(8) Uani 1.00 d . . .
N(21B) N 0.7310(3) 0.0583(1) 1.4441(3) 0.0339(8) Uani 1.00 d . . .
N(22A) N 0.1875(3) 0.4865(1) 1.9168(4) 0.0351(8) Uani 1.00 d . . .
N(22B) N 0.6894(3) 0.0171(1) 1.4236(4) 0.0357(8) Uani 1.00 d . . .
N(31A) N 0.0574(3) 0.4367(1) 1.7038(4) 0.0311(8) Uani 1.00 d . . .
N(31B) N 0.5472(3) 0.0639(1) 1.2314(4) 0.0318(8) Uani 1.00 d . . .
N(32A) N 0.0551(3) 0.4820(1) 1.7114(4) 0.0323(8) Uani 1.00 d . . .
N(32B) N 0.5536(3) 0.0190(1) 1.2203(4) 0.0334(8) Uani 1.00 d . . .
N(41A) N 0.1777(3) 0.3515(1) 1.8202(4) 0.0404(9) Uani 1.00 d . . .
N(41B) N 0.6468(4) 0.1524(1) 1.3794(4) 0.046(1) Uani 1.00 d . . .
N(51A) N 0.1925(4) 0.3677(1) 1.5812(4) 0.0432(10) Uani 1.00 d . . .
N(51B) N 0.6600(4) 0.1354(2) 1.1354(4) 0.050(1) Uani 1.00 d . . .
N(61A) N 0.3884(3) 0.3768(1) 1.7803(4) 0.0438(10) Uani 1.00 d . . .
N(61B) N 0.8617(4) 0.1277(1) 1.3271(4) 0.0439(10) Uani 1.00 d . . .
N(81) N 0.606(1) 0.4374(4) -0.055(1) 0.08337(5) Uiso 0.50 d P . .
N(91) N 0.0934 0.0664 0.4574 0.0978 Uiso 0.50 d P . .
C(11A) C 0.3808(4) 0.4717(2) 1.6461(4) 0.0350(10) Uani 1.00 d . . .
C(11B) C 0.8746(4) 0.0308(2) 1.1537(5) 0.042(1) Uani 1.00 d . . .
C(12A) C 0.4013(4) 0.5167(2) 1.6623(5) 0.043(1) Uani 1.00 d . . .
C(12B) C 0.9059(4) -0.0127(2) 1.1525(5) 0.047(1) Uani 1.00 d . . .
C(13A) C 0.3193(4) 0.5361(2) 1.7159(5) 0.037(1) Uani 1.00 d . . .
C(13B) C 0.8293(4) -0.0329(2) 1.2009(5) 0.043(1) Uani 1.00 d . . .
C(14A) C 0.3012(5) 0.5834(2) 1.7533(6) 0.053(1) Uani 1.00 d . . .
C(14B) C 0.8203(5) -0.0799(2) 1.2194(6) 0.056(1) Uani 1.00 d . . .
C(21A) C 0.2540(4) 0.4354(2) 2.0387(4) 0.039(1) Uani 1.00 d . . .
C(21B) C 0.7470(4) 0.0697(2) 1.5637(5) 0.042(1) Uani 1.00 d . . .
C(22A) C 0.2147(5) 0.4706(2) 2.1071(5) 0.049(1) Uani 1.00 d . . .
C(22B) C 0.7150(5) 0.0357(2) 1.6200(5) 0.051(1) Uani 1.00 d . . .
C(23A) C 0.1735(5) 0.5023(2) 2.0280(5) 0.045(1) Uani 1.00 d . . .
C(23B) C 0.6794(5) 0.0029(2) 1.5297(5) 0.045(1) Uani 1.00 d . . .
C(24A) C 0.1191(6) 0.5456(2) 2.0522(6) 0.060(2) Uani 1.00 d . . .
C(24B) C 0.6352(6) -0.0409(2) 1.5385(6) 0.062(2) Uani 1.00 d . . .
C(31A) C -0.0395(4) 0.4243(1) 1.6317(4) 0.0321(9) Uani 1.00 d . . .
C(31B) C 0.4460(4) 0.0754(1) 1.1674(4) 0.0331(9) Uani 1.00 d . . .
C(32A) C -0.1054(4) 0.4605(2) 1.5907(5) 0.038(1) Uani 1.00 d . . .
C(32B) C 0.3880(4) 0.0378(2) 1.1092(5) 0.039(1) Uani 1.00 d . . .
C(33A) C -0.0440(4) 0.4970(2) 1.6431(4) 0.0347(10) Uani 1.00 d . . .
C(33B) C 0.4589(4) 0.0028(2) 1.1470(4) 0.0353(10) Uani 1.00 d . . .
C(34A) C -0.0721(5) 0.5441(2) 1.6290(5) 0.048(1) Uani 1.00 d . . .
C(34B) C 0.4408(5) -0.0451(2) 1.1141(5) 0.048(1) Uani 1.00 d . . .
C(41A) C 0.1603(4) 0.3176(2) 1.8443(5) 0.042(1) Uani 1.00 d . . .
C(41B) C 0.6202(5) 0.1867(2) 1.4134(6) 0.053(1) Uani 1.00 d . . .
C(42A) C 0.1370(5) 0.2749(2) 1.8766(7) 0.060(2) Uani 1.00 d . . .
C(42B) C 0.5833(6) 0.2302(2) 1.4513(9) 0.081(2) Uani 1.00 d . . .
C(51A) C 0.1753(5) 0.3381(2) 1.5133(5) 0.046(1) Uani 1.00 d . . .
C(51B) C 0.6395(5) 0.1652(2) 1.0797(5) 0.053(1) Uani 1.00 d . . .
C(52A) C 0.1548(7) 0.2997(2) 1.4279(7) 0.078(2) Uani 1.00 d . . .
C(52B) C 0.6141(8) 0.2023(3) 1.0097(9) 0.098(3) Uani 1.00 d . . .
C(61A) C 0.4666(5) 0.3543(2) 1.7879(5) 0.049(1) Uani 1.00 d . . .
C(61B) C 0.9349(5) 0.1496(2) 1.3403(6) 0.052(1) Uani 1.00 d . . .
C(62A) C 0.5663(7) 0.3268(3) 1.7988(9) 0.089(3) Uani 1.00 d . . .
C(62B) C 1.0318(7) 0.1782(3) 1.3578(8) 0.093(3) Uani 1.00 d . . .
C(71) C -0.1108(6) 0.3247(3) 2.0917(6) 0.073(2) Uani 1.00 d . . .
C(72) C 0.3662 0.1722 0.6604 0.1129 Uiso 1.00 d . . .
C(81) C 0.557(1) 0.4676(4) -0.026(1) 0.06510(4) Uiso 0.50 d P . .
C(82) C 0.5000 0.5000 0.0000 0.08202(4) Uiso 1.00 d S . .
C(91) C 0.0580 0.0365 0.4733 0.0713 Uiso 0.50 d P . .
C(92) C 0.0000 0.0000 0.5000 0.0938 Uiso 1.00 d S . .
C(101) C 0.4478(4) 0.4379(2) 1.5924(5) 0.041(1) Uani 1.00 d . . .
C(102) C 0.5643(4) 0.4352(2) 1.6388(6) 0.056(1) Uani 1.00 d . . .
C(103) C 0.6267(6) 0.4030(3) 1.5866(9) 0.083(3) Uani 1.00 d . . .
C(104) C 0.5784(8) 0.3741(3) 1.4947(10) 0.088(3) Uani 1.00 d . . .
C(105) C 0.4662(7) 0.3771(2) 1.4484(8) 0.078(2) Uani 1.00 d . . .
C(106) C 0.4012(5) 0.4087(2) 1.4982(6) 0.058(1) Uani 1.00 d . . .
C(201) C 0.3034(5) 0.3936(2) 2.0801(5) 0.043(1) Uani 1.00 d . . .
C(202) C 0.4116(5) 0.3797(2) 2.0700(5) 0.048(1) Uani 1.00 d . . .
C(203) C 0.4550(6) 0.3388(2) 2.1037(6) 0.062(2) Uani 1.00 d . . .
C(204) C 0.3891(6) 0.3117(2) 2.1489(6) 0.066(2) Uani 1.00 d . . .
C(205) C 0.2842(7) 0.3245(2) 2.1611(7) 0.071(2) Uani 1.00 d . . .
C(206) C 0.2409(6) 0.3661(2) 2.1296(6) 0.058(1) Uani 1.00 d . . .
C(301) C -0.0724(4) 0.3776(2) 1.6103(4) 0.0351(10) Uani 1.00 d . . .
C(302) C -0.0959(5) 0.3571(2) 1.4939(5) 0.045(1) Uani 1.00 d . . .
C(303) C -0.1303(5) 0.3140(2) 1.4725(6) 0.061(2) Uani 1.00 d . . .
C(304) C -0.1416(5) 0.2918(2) 1.5693(7) 0.062(2) Uani 1.00 d . . .
C(305) C -0.1216(5) 0.3125(2) 1.6853(6) 0.051(1) Uani 1.00 d . . .
C(306) C -0.0869(4) 0.3552(2) 1.7061(5) 0.040(1) Uani 1.00 d . . .
C(401) C 0.9299(4) 0.0660(2) 1.1102(5) 0.047(1) Uani 1.00 d . . .
C(402) C 0.8690(5) 0.0951(2) 1.0316(6) 0.062(2) Uani 1.00 d . . .
C(403) C 0.9217(7) 0.1283(3) 0.9918(8) 0.086(2) Uani 1.00 d . . .
C(404) C 1.0338(7) 0.1329(3) 1.0271(8) 0.085(2) Uani 1.00 d . . .
C(405) C 1.0968(6) 0.1037(3) 1.1065(8) 0.077(2) Uani 1.00 d . . .
C(406) C 1.0453(5) 0.0703(2) 1.1471(6) 0.061(2) Uani 1.00 d . . .
C(501) C 0.7921(5) 0.1125(2) 1.6212(5) 0.044(1) Uani 1.00 d . . .
C(502) C 0.7294(6) 0.1410(2) 1.6795(6) 0.063(2) Uani 1.00 d . . .
C(503) C 0.7714(8) 0.1810(3) 1.7312(7) 0.086(3) Uani 1.00 d . . .
C(504) C 0.8789(7) 0.1921(2) 1.7297(6) 0.066(2) Uani 1.00 d . . .
C(505) C 0.9431(6) 0.1640(2) 1.6721(7) 0.065(2) Uani 1.00 d . . .
C(506) C 0.8993(5) 0.1237(2) 1.6156(5) 0.052(1) Uani 1.00 d . . .
C(601) C 0.4005(4) 0.1213(2) 1.1637(5) 0.039(1) Uani 1.00 d . . .
C(602) C 0.3690(5) 0.1408(2) 1.0560(6) 0.051(1) Uani 1.00 d . . .
C(603) C 0.3133(6) 0.1813(2) 1.0527(7) 0.072(2) Uani 1.00 d . . .
C(604) C 0.2930(6) 0.2024(2) 1.1563(8) 0.071(2) Uani 1.00 d . . .
C(605) C 0.3230(5) 0.1835(2) 1.2644(7) 0.063(2) Uani 1.00 d . . .
C(606) C 0.3795(5) 0.1429(2) 1.2688(6) 0.049(1) Uani 1.00 d . . .
B(1A) B 0.1525(5) 0.5070(2) 1.7938(5) 0.037(1) Uani 1.00 d . . .
B(1B) B 0.6580(5) -0.0048(2) 1.2929(5) 0.037(1) Uani 1.00 d . . .
H(1) H 0.1291 0.5370 1.8073 0.0444 Uiso 1.00 calc . . .
H(2) H 0.4611 0.5311 1.6411 0.0499 Uiso 1.00 calc . . .
H(3) H 0.2969 0.5867 1.8371 0.0525 Uiso 1.00 calc . . .
H(4) H 0.2324 0.5942 1.7038 0.0525 Uiso 1.00 calc . . .
H(5) H 0.3629 0.5997 1.7430 0.0525 Uiso 1.00 calc . . .
H(6) H 0.2160 0.4723 2.1923 0.0584 Uiso 1.00 calc . . .
H(7) H 0.1082 0.5485 2.1335 0.0605 Uiso 1.00 calc . . .
H(8) H 0.0476 0.5481 1.9956 0.0605 Uiso 1.00 calc . . .
H(9) H 0.1664 0.5685 2.0420 0.0605 Uiso 1.00 calc . . .
H(10) H -0.1782 0.4604 1.5376 0.0463 Uiso 1.00 calc . . .
H(11) H -0.0741 0.5589 1.7065 0.0474 Uiso 1.00 calc . . .
H(12) H -0.1443 0.5472 1.5742 0.0474 Uiso 1.00 calc . . .
H(13) H -0.0159 0.5566 1.5962 0.0474 Uiso 1.00 calc . . .
H(14) H 0.5996 0.4551 1.7051 0.0660 Uiso 1.00 calc . . .
H(15) H 0.7067 0.4003 1.6162 0.1015 Uiso 1.00 calc . . .
H(16) H 0.6232 0.3517 1.4628 0.1012 Uiso 1.00 calc . . .
H(17) H 0.4309 0.3581 1.3792 0.0964 Uiso 1.00 calc . . .
H(18) H 0.3211 0.4097 1.4668 0.0668 Uiso 1.00 calc . . .
H(19) H 0.4564 0.3991 2.0400 0.0566 Uiso 1.00 calc . . .
H(20) H 0.5300 0.3291 2.0951 0.0744 Uiso 1.00 calc . . .
H(21) H 0.4179 0.2836 2.1737 0.0817 Uiso 1.00 calc . . .
H(22) H 0.2391 0.3060 2.1935 0.0842 Uiso 1.00 calc . . .
H(23) H 0.1676 0.3759 2.1403 0.0678 Uiso 1.00 calc . . .
H(24) H -0.0908 0.3729 1.4265 0.0545 Uiso 1.00 calc . . .
H(25) H -0.1435 0.2997 1.3923 0.0704 Uiso 1.00 calc . . .
H(26) H -0.1631 0.2617 1.5543 0.0745 Uiso 1.00 calc . . .
H(27) H -0.1317 0.2975 1.7518 0.0602 Uiso 1.00 calc . . .
H(28) H -0.0731 0.3693 1.7868 0.0502 Uiso 1.00 calc . . .
H(29) H 0.0573 0.2721 1.8653 0.0596 Uiso 1.00 calc . . .
H(30) H 0.1728 0.2716 1.9604 0.0596 Uiso 1.00 calc . . .
H(31) H 0.1656 0.2525 1.8259 0.0596 Uiso 1.00 calc . . .
H(32) H 0.1059 0.3075 1.3535 0.0776 Uiso 1.00 calc . . .
H(33) H 0.1201 0.2780 1.4622 0.0776 Uiso 1.00 calc . . .
H(34) H 0.2250 0.2880 1.4123 0.0776 Uiso 1.00 calc . . .
H(35) H 0.5635 0.3046 1.8527 0.0892 Uiso 1.00 calc . . .
H(36) H 0.6312 0.3440 1.8312 0.0892 Uiso 1.00 calc . . .
H(37) H 0.5702 0.3131 1.7203 0.0892 Uiso 1.00 calc . . .
H(38) H 0.6422 -0.0347 1.2951 0.0456 Uiso 1.00 calc . . .
H(39) H 0.9689 -0.0265 1.1251 0.0566 Uiso 1.00 calc . . .
H(40) H 0.7506 -0.0904 1.1707 0.0559 Uiso 1.00 calc . . .
H(41) H 0.8233 -0.0827 1.3037 0.0559 Uiso 1.00 calc . . .
H(42) H 0.8819 -0.0963 1.1960 0.0559 Uiso 1.00 calc . . .
H(43) H 0.7890 0.0923 1.0047 0.0751 Uiso 1.00 calc . . .
H(44) H 0.8771 0.1493 0.9406 0.1043 Uiso 1.00 calc . . .
H(45) H 1.0697 0.1558 0.9992 0.0968 Uiso 1.00 calc . . .
H(46) H 1.1752 0.1077 1.1315 0.0926 Uiso 1.00 calc . . .
H(47) H 1.0895 0.0499 1.1999 0.0779 Uiso 1.00 calc . . .
H(48) H 0.7168 0.0348 1.7050 0.0609 Uiso 1.00 calc . . .
H(49) H 0.5651 -0.0448 1.4796 0.0623 Uiso 1.00 calc . . .
H(50) H 0.6234 -0.0427 1.6184 0.0623 Uiso 1.00 calc . . .
H(51) H 0.6885 -0.0634 1.5217 0.0623 Uiso 1.00 calc . . .
H(52) H 0.6569 0.1332 1.6858 0.0771 Uiso 1.00 calc . . .
H(53) H 0.7243 0.2020 1.7671 0.0953 Uiso 1.00 calc . . .
H(54) H 0.9104 0.2192 1.7691 0.0826 Uiso 1.00 calc . . .
H(55) H 1.0188 0.1708 1.6728 0.0755 Uiso 1.00 calc . . .
H(56) H 0.9426 0.1045 1.5722 0.0628 Uiso 1.00 calc . . .
H(57) H 0.3149 0.0372 1.0562 0.0465 Uiso 1.00 calc . . .
H(58) H 0.3631 -0.0495 1.0760 0.0476 Uiso 1.00 calc . . .
H(59) H 0.4609 -0.0604 1.1865 0.0476 Uiso 1.00 calc . . .
H(60) H 0.4868 -0.0559 1.0590 0.0476 Uiso 1.00 calc . . .
H(61) H 0.3855 0.1266 0.9827 0.0629 Uiso 1.00 calc . . .
H(62) H 0.2912 0.1947 0.9769 0.0860 Uiso 1.00 calc . . .
H(63) H 0.2561 0.2306 1.1538 0.0834 Uiso 1.00 calc . . .
H(64) H 0.3047 0.1972 1.3371 0.0766 Uiso 1.00 calc . . .
H(65) H 0.4039 0.1307 1.3444 0.0598 Uiso 1.00 calc . . .
H(66) H 0.6409 0.2428 1.5163 0.0811 Uiso 1.00 calc . . .
H(67) H 0.5153 0.2286 1.4780 0.0811 Uiso 1.00 calc . . .
H(68) H 0.5710 0.2480 1.3836 0.0811 Uiso 1.00 calc . . .
H(69) H 0.6277 0.2285 1.0617 0.0989 Uiso 1.00 calc . . .
H(70) H 0.5362 0.2018 0.9668 0.0989 Uiso 1.00 calc . . .
H(71) H 0.6605 0.2007 0.9512 0.0989 Uiso 1.00 calc . . .
H(72) H 1.0895 0.1696 1.4251 0.0936 Uiso 1.00 calc . . .
H(73) H 1.0082 0.2080 1.3737 0.0936 Uiso 1.00 calc . . .
H(74) H 1.0607 0.1756 1.2854 0.0936 Uiso 1.00 calc . . .
H(75) H 0.5481 0.5227 0.0406 0.1008 Uiso 0.50 calc P . .
H(76) H 0.4523 0.5101 -0.0715 0.1008 Uiso 0.50 calc P . .
H(77) H 0.4554 0.4917 0.0523 0.1008 Uiso 0.50 calc P . .
H(78) H 0.0021 0.0024 0.5846 0.1130 Uiso 0.50 calc P . .
H(79) H -0.0760 0.0002 0.4554 0.1130 Uiso 0.50 calc P . .
H(80) H 0.0369 -0.0266 0.4789 0.1130 Uiso 0.50 calc P . .

loop_
_atom_site_aniso_label
_atom_site_aniso_U_11
_atom_site_aniso_U_22
_atom_site_aniso_U_33
_atom_site_aniso_U_12
_atom_site_aniso_U_13
_atom_site_aniso_U_23
Co(1A) 0.0296(3) 0.0314(3) 0.0355(4) 0.0010(2) 0.0060(3) 0.0018(2)
Co(1B) 0.0296(3) 0.0352(3) 0.0374(4) -0.0039(2) 0.0061(3) 0.0021(2)
S(1) 0.089(1) 0.0644(10) 0.058(1) -0.0129(8) 0.0262(9) -0.0103(8)
F(1) 0.116(5) 0.168(6) 0.177(7) 0.075(4) -0.020(5) -0.053(5)
F(2) 0.195(6) 0.076(3) 0.087(4) 0.014(3) 0.047(4) 0.021(2)
F(3) 0.135(4) 0.078(3) 0.069(3) -0.002(3) 0.010(3) -0.020(2)
O(1) 0.073(4) 0.104(4) 0.130(6) 0.025(3) 0.021(4) 0.020(4)
O(2) 0.172(7) 0.091(4) 0.071(4) -0.026(4) 0.028(4) -0.036(3)
O(3) 0.180(7) 0.126(5) 0.100(5) -0.071(5) 0.083(5) -0.028(4)
N(11A) 0.031(2) 0.033(2) 0.042(2) -0.001(1) 0.012(2) 0.006(2)
N(11B) 0.029(2) 0.035(2) 0.042(2) -0.004(1) 0.012(2) -0.001(2)
N(12A) 0.033(2) 0.035(2) 0.037(2) -0.003(1) 0.011(2) -0.001(2)
N(12B) 0.031(2) 0.036(2) 0.039(2) 0.001(1) 0.005(2) -0.002(2)
N(21A) 0.037(2) 0.032(2) 0.035(2) -0.002(1) 0.008(2) 0.003(1)
N(21B) 0.035(2) 0.035(2) 0.030(2) -0.004(1) 0.004(2) 0.001(1)
N(22A) 0.036(2) 0.034(2) 0.037(2) -0.001(1) 0.012(2) 0.000(2)
N(22B) 0.039(2) 0.033(2) 0.036(2) -0.001(1) 0.007(2) 0.008(2)
N(31A) 0.025(2) 0.028(2) 0.039(2) 0.004(1) 0.004(2) 0.003(1)
N(31B) 0.026(2) 0.029(2) 0.038(2) -0.002(1) 0.005(2) -0.002(1)
N(32A) 0.027(2) 0.030(2) 0.041(2) 0.005(1) 0.011(2) 0.006(1)
N(32B) 0.029(2) 0.028(2) 0.042(2) -0.002(1) 0.006(2) -0.001(1)
N(41A) 0.036(2) 0.038(2) 0.047(3) 0.001(2) 0.009(2) 0.006(2)
N(41B) 0.045(2) 0.039(2) 0.053(3) -0.004(2) 0.011(2) -0.003(2)
N(51A) 0.040(2) 0.043(2) 0.044(3) 0.004(2) 0.008(2) -0.004(2)
N(51B) 0.042(2) 0.059(3) 0.052(3) -0.003(2) 0.012(2) 0.019(2)
N(61A) 0.032(2) 0.048(2) 0.050(3) 0.002(2) 0.006(2) 0.007(2)
N(61B) 0.034(2) 0.049(2) 0.047(3) -0.010(2) 0.008(2) -0.001(2)
C(11A) 0.029(2) 0.040(2) 0.036(3) 0.000(2) 0.005(2) 0.009(2)
C(11B) 0.030(2) 0.056(3) 0.037(3) -0.002(2) 0.007(2) -0.006(2)
C(12A) 0.035(3) 0.050(3) 0.046(3) -0.010(2) 0.011(2) 0.006(2)
C(12B) 0.035(3) 0.056(3) 0.048(3) 0.006(2) 0.011(2) -0.007(2)
C(13A) 0.031(2) 0.042(2) 0.039(3) -0.005(2) 0.008(2) 0.003(2)
C(13B) 0.034(3) 0.047(3) 0.044(3) 0.006(2) 0.003(2) -0.007(2)
C(14A) 0.053(3) 0.041(3) 0.064(4) -0.006(2) 0.012(3) 0.006(2)
C(14B) 0.055(3) 0.044(3) 0.064(4) 0.012(2) 0.011(3) -0.007(2)
C(21A) 0.043(3) 0.041(3) 0.033(3) -0.010(2) 0.006(2) 0.005(2)
C(21B) 0.042(3) 0.044(3) 0.037(3) 0.003(2) 0.006(2) -0.001(2)
C(22A) 0.063(4) 0.054(3) 0.032(3) -0.007(2) 0.017(2) -0.002(2)
C(22B) 0.068(4) 0.051(3) 0.038(3) -0.004(2) 0.021(3) 0.002(2)
C(23A) 0.051(3) 0.043(3) 0.043(3) -0.005(2) 0.021(2) -0.003(2)
C(23B) 0.048(3) 0.045(3) 0.046(3) -0.002(2) 0.016(2) 0.006(2)
C(24A) 0.073(4) 0.053(3) 0.059(4) 0.006(3) 0.031(3) -0.009(3)
C(24B) 0.080(5) 0.055(4) 0.058(4) -0.013(3) 0.022(3) 0.014(3)
C(31A) 0.028(2) 0.039(2) 0.030(2) -0.002(2) 0.007(2) 0.003(2)
C(31B) 0.028(2) 0.034(2) 0.038(3) 0.002(2) 0.010(2) 0.003(2)
C(32A) 0.026(2) 0.047(3) 0.039(3) 0.003(2) 0.003(2) 0.010(2)
C(32B) 0.028(2) 0.045(3) 0.039(3) -0.005(2) -0.001(2) 0.000(2)
C(33A) 0.026(2) 0.040(2) 0.039(3) 0.008(2) 0.010(2) 0.009(2)
C(33B) 0.028(2) 0.039(2) 0.037(3) -0.007(2) 0.007(2) -0.001(2)
C(34A) 0.045(3) 0.043(3) 0.057(3) 0.011(2) 0.014(2) 0.015(2)
C(34B) 0.043(3) 0.044(3) 0.055(3) -0.010(2) 0.011(2) -0.009(2)
C(41A) 0.037(3) 0.040(3) 0.051(3) 0.001(2) 0.012(2) 0.006(2)
C(41B) 0.041(3) 0.054(3) 0.064(4) -0.008(2) 0.013(3) -0.003(3)
C(42A) 0.062(4) 0.038(3) 0.085(5) -0.001(2) 0.022(3) 0.017(3)
C(42B) 0.062(4) 0.054(4) 0.126(7) 0.005(3) 0.027(4) -0.014(4)
C(51A) 0.043(3) 0.051(3) 0.043(3) 0.002(2) 0.008(2) 0.003(2)
C(51B) 0.035(3) 0.078(4) 0.048(3) -0.005(2) 0.007(2) 0.016(3)
C(52A) 0.093(6) 0.063(4) 0.068(5) -0.006(3) 0.006(4) -0.012(3)
C(52B) 0.097(6) 0.100(6) 0.105(7) -0.010(5) 0.018(5) 0.054(5)
C(61A) 0.042(3) 0.049(3) 0.054(3) 0.001(2) 0.007(2) 0.009(2)
C(61B) 0.039(3) 0.058(3) 0.058(4) -0.010(2) 0.010(3) -0.004(3)
C(62A) 0.062(5) 0.101(6) 0.107(7) 0.038(4) 0.025(4) 0.032(5)
C(62B) 0.071(5) 0.119(7) 0.090(6) -0.054(5) 0.013(4) -0.004(5)
C(71) 0.072(4) 0.102(5) 0.034(3) 0.037(4) 0.003(3) -0.008(3)
C(101) 0.031(2) 0.051(3) 0.046(3) 0.000(2) 0.018(2) 0.010(2)
C(102) 0.029(3) 0.064(3) 0.079(4) 0.002(2) 0.017(3) 0.020(3)
C(103) 0.045(4) 0.086(5) 0.136(8) 0.024(3) 0.049(4) 0.049(5)
C(104) 0.097(6) 0.066(5) 0.126(8) 0.023(4) 0.080(6) 0.013(5)
C(105) 0.093(6) 0.069(4) 0.084(5) 0.009(4) 0.055(5) -0.009(4)
C(106) 0.051(3) 0.065(4) 0.061(4) 0.002(3) 0.023(3) 0.003(3)
C(201) 0.047(3) 0.046(3) 0.036(3) -0.011(2) 0.003(2) 0.005(2)
C(202) 0.049(3) 0.043(3) 0.052(3) -0.004(2) 0.006(2) 0.012(2)
C(203) 0.064(4) 0.061(4) 0.056(4) 0.004(3) 0.004(3) 0.008(3)
C(204) 0.081(5) 0.048(3) 0.069(4) 0.000(3) 0.013(4) 0.019(3)
C(205) 0.099(6) 0.048(4) 0.071(5) -0.014(3) 0.024(4) 0.018(3)
C(206) 0.067(4) 0.061(4) 0.053(4) -0.011(3) 0.023(3) 0.012(3)
C(301) 0.024(2) 0.040(2) 0.039(3) -0.003(2) 0.002(2) 0.004(2)
C(302) 0.047(3) 0.049(3) 0.038(3) -0.007(2) 0.006(2) -0.001(2)
C(303) 0.059(4) 0.058(4) 0.057(4) -0.014(3) -0.001(3) -0.016(3)
C(304) 0.056(4) 0.046(3) 0.079(5) -0.016(2) 0.005(3) -0.001(3)
C(305) 0.051(3) 0.047(3) 0.056(4) -0.007(2) 0.009(3) 0.011(2)
C(306) 0.036(3) 0.042(3) 0.042(3) 0.000(2) 0.007(2) 0.007(2)
C(401) 0.034(3) 0.066(3) 0.043(3) -0.014(2) 0.015(2) -0.014(2)
C(402) 0.050(3) 0.085(5) 0.056(4) -0.020(3) 0.014(3) 0.014(3)
C(403) 0.071(5) 0.112(6) 0.088(6) -0.028(4) 0.028(4) 0.036(5)
C(404) 0.073(5) 0.097(6) 0.097(6) -0.029(4) 0.044(5) 0.001(5)
C(405) 0.040(3) 0.102(6) 0.091(6) -0.026(3) 0.028(4) -0.022(4)
C(406) 0.036(3) 0.079(4) 0.070(4) -0.009(3) 0.020(3) -0.013(3)
C(501) 0.053(3) 0.045(3) 0.032(3) 0.005(2) 0.005(2) 0.001(2)
C(502) 0.065(4) 0.065(4) 0.055(4) 0.007(3) 0.014(3) -0.010(3)
C(503) 0.112(7) 0.074(5) 0.061(5) 0.015(4) 0.013(4) -0.027(4)
C(504) 0.103(6) 0.042(3) 0.051(4) -0.008(3) 0.010(4) 0.001(3)
C(505) 0.070(4) 0.059(4) 0.066(4) -0.016(3) 0.009(3) 0.003(3)
C(506) 0.052(3) 0.051(3) 0.049(3) -0.004(2) 0.004(3) -0.003(2)
C(601) 0.023(2) 0.037(2) 0.057(3) -0.001(2) 0.007(2) 0.005(2)
C(602) 0.040(3) 0.055(3) 0.057(4) 0.004(2) 0.006(2) 0.015(3)
C(603) 0.069(4) 0.057(4) 0.086(5) 0.008(3) 0.004(4) 0.033(4)
C(604) 0.052(4) 0.039(3) 0.116(6) 0.011(2) 0.009(4) 0.013(3)
C(605) 0.050(3) 0.045(3) 0.094(5) 0.000(2) 0.019(3) -0.011(3)
C(606) 0.039(3) 0.043(3) 0.061(4) -0.001(2) 0.004(2) -0.002(2)
B(1A) 0.034(3) 0.031(2) 0.047(3) 0.000(2) 0.013(2) 0.001(2)
B(1B) 0.037(3) 0.029(2) 0.044(3) -0.003(2) 0.006(2) 0.001(2)

loop_
_atom_type_symbol
_atom_type_description
_atom_type_scat_dispersion_real
_atom_type_scat_dispersion_imag
_atom_type_scat_source
C C 0.003 0.002
;International Tables for Crystallography
(1992, Vol. C, Tables 4.2.6.8 and 6.1.1.4)
;
H H 0.000 0.000
;International Tables for Crystallography
(1992, Vol. C, Table 6.1.1.4)
;
O O 0.011 0.006
;International Tables for Crystallography
(1992, Vol. C, Tables 4.2.6.8 and 6.1.1.4)
;
N N 0.006 0.003
;International Tables for Crystallography
(1992, Vol. C, Tables 4.2.6.8 and 6.1.1.4)
;
B B 0.001 0.001
;International Tables for Crystallography
(1992, Vol. C, Tables 4.2.6.8 and 6.1.1.4)
;
F F 0.017 0.010
;International Tables for Crystallography
(1992, Vol. C, Tables 4.2.6.8 and 6.1.1.4)
;
Co Co 0.349 0.972
;International Tables for Crystallography
(1992, Vol. C, Tables 4.2.6.8 and 6.1.1.4)
;
S S 0.125 0.123
;International Tables for Crystallography
(1992, Vol. C, Tables 4.2.6.8 and 6.1.1.4)
;

loop_
_geom_angle_atom_site_label_1
_geom_angle_atom_site_label_2
_geom_angle_atom_site_label_3
_geom_angle
_geom_angle_site_symmetry_1
_geom_angle_site_symmetry_2
_geom_angle_site_symmetry_3
_geom_angle_publ_flag
N(11A) Co(1A) N(21A) 87.2(2) . . . yes
N(11A) Co(1A) N(31A) 90.0(1) . . . yes
N(11A) Co(1A) N(41A) 174.2(1) . . . yes
N(11A) Co(1A) N(51A) 98.5(2) . . . yes
N(11A) Co(1A) N(61A) 90.1(2) . . . yes
N(21A) Co(1A) N(31A) 85.5(1) . . . yes
N(21A) Co(1A) N(41A) 92.0(2) . . . yes
N(21A) Co(1A) N(51A) 172.6(2) . . . yes
N(21A) Co(1A) N(61A) 100.6(2) . . . yes
N(31A) Co(1A) N(41A) 95.6(2) . . . yes
N(31A) Co(1A) N(51A) 89.7(1) . . . yes
N(31A) Co(1A) N(61A) 173.9(2) . . . yes
N(41A) Co(1A) N(51A) 82.8(2) . . . yes
N(41A) Co(1A) N(61A) 84.4(2) . . . yes
N(51A) Co(1A) N(61A) 84.3(2) . . . yes
N(11B) Co(1B) N(21B) 87.0(2) . . . yes
N(11B) Co(1B) N(31B) 89.5(1) . . . yes
N(11B) Co(1B) N(41B) 174.3(2) . . . yes
N(11B) Co(1B) N(51B) 100.0(2) . . . yes
N(11B) Co(1B) N(61B) 90.5(2) . . . yes
N(21B) Co(1B) N(31B) 85.6(1) . . . yes
N(21B) Co(1B) N(41B) 92.8(2) . . . yes
N(21B) Co(1B) N(51B) 171.8(2) . . . yes
N(21B) Co(1B) N(61B) 99.9(2) . . . yes
N(31B) Co(1B) N(41B) 96.2(2) . . . yes
N(31B) Co(1B) N(51B) 90.1(2) . . . yes
N(31B) Co(1B) N(61B) 174.5(2) . . . yes
N(41B) Co(1B) N(51B) 80.7(2) . . . yes
N(41B) Co(1B) N(61B) 83.9(2) . . . yes
N(51B) Co(1B) N(61B) 84.5(2) . . . yes
O(1) S(1) O(2) 116.3(5) . . . yes
O(1) S(1) O(3) 112.9(4) . . . yes
O(1) S(1) C(71) 105.3(4) . . . yes
O(2) S(1) O(3) 113.3(5) . . . yes
O(2) S(1) C(71) 102.9(3) . . . yes
O(3) S(1) C(71) 104.5(4) . . . yes
S(2A) S(2) O(4) 81.5(6) . . . yes
S(2A) S(2) O(5) 60.3(5) . . . yes
S(2A) S(2) O(6) 171.1(7) . . . yes
S(2A) S(2) C(72) 75.9(5) . . . yes
O(4) S(2) O(5) 122.8(3) . . . yes
O(4) S(2) O(6) 106.9(2) . . . yes
O(4) S(2) C(72) 105.7(2) . . . yes
O(5) S(2) O(6) 111.7(3) . . . yes
O(5) S(2) C(72) 104.1(2) . . . yes
O(6) S(2) C(72) 103.9(2) . . . yes
S(2) S(2A) F(6A) 120.5(6) . . . yes
S(2) S(2A) O(4) 67.2(5) . . . yes
S(2) S(2A) O(5) 88.5(7) . . . yes
S(2) S(2A) O(6A) 167.8(8) . . . yes
S(2) S(2A) C(72) 78.0(5) . . . yes
F(6A) S(2A) O(4) 110.1(4) . . . yes
F(6A) S(2A) O(5) 119.4(4) . . . yes
F(6A) S(2A) O(6A) 59.8(2) . . . yes
F(6A) S(2A) C(72) 43.2(1) . . . yes
O(4) S(2A) O(5) 130.5(4) . . . yes
O(4) S(2A) O(6A) 101.0(4) . . . yes
O(4) S(2A) C(72) 102.0(3) . . . yes
O(5) S(2A) O(6A) 101.8(4) . . . yes
O(5) S(2A) C(72) 114.7(4) . . . yes
O(6A) S(2A) C(72) 103.0(3) . . . yes
F(4A) F(4) F(6A) 126.982(2) . . . yes
F(4A) F(4) C(72) 66.128(2) . . . yes
F(6A) F(4) C(72) 61.316(3) . . . yes
F(4) F(4A) F(5) 120.599(2) . . . yes
F(4) F(4A) C(72) 60.965(1) . . . yes
F(5) F(4A) C(72) 62.501(3) . . . yes
F(4A) F(5) F(5A) 102.628(4) . . . yes
F(4A) F(5) C(72) 57.926(2) . . . yes
F(5A) F(5) C(72) 57.497(3) . . . yes
F(5) F(5A) F(6) 126.610(2) . . . yes
F(5) F(5A) C(72) 61.974(3) . . . yes
F(6) F(5A) C(72) 73.047(1) . . . yes
F(5A) F(6) F(6A) 126.811(2) . . . yes
F(5A) F(6) C(72) 70.456(1) . . . yes
F(6A) F(6) C(72) 58.158(3) . . . yes
S(2A) F(6A) F(4) 92.6(2) . . . yes
S(2A) F(6A) F(6) 92.5(2) . . . yes
S(2A) F(6A) C(72) 56.2(2) . . . yes
F(4) F(6A) F(6) 85.775(3) . . . yes
F(4) F(6A) C(72) 53.232(2) . . . yes
F(6) F(6A) C(72) 55.446(2) . . . yes
S(2) O(4) S(2A) 31.3(3) . . . yes
S(2) O(5) S(2A) 31.2(3) . . . yes
Co(1A) N(11A) N(12A) 114.9(3) . . . yes
Co(1A) N(11A) C(11A) 135.5(3) . . . yes
N(12A) N(11A) C(11A) 107.0(4) . . . yes
Co(1B) N(11B) N(12B) 114.8(3) . . . yes
Co(1B) N(11B) C(11B) 136.8(3) . . . yes
N(12B) N(11B) C(11B) 105.4(4) . . . yes
N(11A) N(12A) C(13A) 110.1(4) . . . yes
N(11A) N(12A) B(1A) 119.9(4) . . . yes
C(13A) N(12A) B(1A) 129.9(4) . . . yes
N(11B) N(12B) C(13B) 110.3(4) . . . yes
N(11B) N(12B) B(1B) 120.0(4) . . . yes
C(13B) N(12B) B(1B) 129.7(4) . . . yes
Co(1A) N(21A) N(22A) 115.7(3) . . . yes
Co(1A) N(21A) C(21A) 134.8(3) . . . yes
N(22A) N(21A) C(21A) 106.6(4) . . . yes
Co(1B) N(21B) N(22B) 115.4(3) . . . yes
Co(1B) N(21B) C(21B) 133.9(3) . . . yes
N(22B) N(21B) C(21B) 107.3(4) . . . yes
N(21A) N(22A) C(23A) 110.4(4) . . . yes
N(21A) N(22A) B(1A) 119.7(4) . . . yes
C(23A) N(22A) B(1A) 129.9(4) . . . yes
N(21B) N(22B) C(23B) 109.5(4) . . . yes
N(21B) N(22B) B(1B) 120.0(4) . . . yes
C(23B) N(22B) B(1B) 130.4(4) . . . yes
Co(1A) N(31A) N(32A) 113.1(2) . . . yes
Co(1A) N(31A) C(31A) 135.4(3) . . . yes
N(32A) N(31A) C(31A) 106.7(3) . . . yes
Co(1B) N(31B) N(32B) 114.5(3) . . . yes
Co(1B) N(31B) C(31B) 134.9(3) . . . yes
N(32B) N(31B) C(31B) 106.4(3) . . . yes
N(31A) N(32A) C(33A) 109.7(3) . . . yes
N(31A) N(32A) B(1A) 120.0(3) . . . yes
C(33A) N(32A) B(1A) 130.1(4) . . . yes
N(31B) N(32B) C(33B) 110.6(3) . . . yes
N(31B) N(32B) B(1B) 119.1(3) . . . yes
C(33B) N(32B) B(1B) 130.2(4) . . . yes
Co(1A) N(41A) C(41A) 169.5(5) . . . yes
Co(1B) N(41B) C(41B) 168.4(5) . . . yes
Co(1A) N(51A) C(51A) 161.4(5) . . . yes
Co(1B) N(51B) C(51B) 162.2(5) . . . yes
Co(1A) N(61A) C(61A) 169.4(4) . . . yes
Co(1B) N(61B) C(61B) 170.7(4) . . . yes
N(11A) C(11A) C(12A) 108.9(4) . . . yes
N(11A) C(11A) C(101) 125.4(4) . . . yes
C(12A) C(11A) C(101) 125.7(5) . . . yes
N(11B) C(11B) C(12B) 110.9(5) . . . yes
N(11B) C(11B) C(401) 122.3(4) . . . yes
C(12B) C(11B) C(401) 126.8(5) . . . yes
C(11A) C(12A) C(13A) 106.3(5) . . . yes
C(11B) C(12B) C(13B) 106.2(5) . . . yes
N(12A) C(13A) C(12A) 107.6(4) . . . yes
N(12A) C(13A) C(14A) 123.4(5) . . . yes
C(12A) C(13A) C(14A) 128.9(5) . . . yes
N(12B) C(13B) C(12B) 107.3(4) . . . yes
N(12B) C(13B) C(14B) 122.6(5) . . . yes
C(12B) C(13B) C(14B) 130.1(5) . . . yes
N(21A) C(21A) C(22A) 109.0(4) . . . yes
N(21A) C(21A) C(201) 123.1(4) . . . yes
C(22A) C(21A) C(201) 127.9(5) . . . yes
N(21B) C(21B) C(22B) 109.2(4) . . . yes
N(21B) C(21B) C(501) 123.0(5) . . . yes
C(22B) C(21B) C(501) 127.8(5) . . . yes
C(21A) C(22A) C(23A) 106.7(5) . . . yes
C(21B) C(22B) C(23B) 106.5(5) . . . yes
N(22A) C(23A) C(22A) 107.4(4) . . . yes
N(22A) C(23A) C(24A) 123.5(5) . . . yes
C(22A) C(23A) C(24A) 129.1(5) . . . yes
N(22B) C(23B) C(22B) 107.5(5) . . . yes
N(22B) C(23B) C(24B) 122.9(5) . . . yes
C(22B) C(23B) C(24B) 129.5(6) . . . yes
N(31A) C(31A) C(32A) 110.5(4) . . . yes
N(31A) C(31A) C(301) 122.4(4) . . . yes
C(32A) C(31A) C(301) 126.8(4) . . . yes
N(31B) C(31B) C(32B) 110.0(4) . . . yes
N(31B) C(31B) C(601) 124.1(4) . . . yes
C(32B) C(31B) C(601) 125.9(4) . . . yes
C(31A) C(32A) C(33A) 106.2(4) . . . yes
C(31B) C(32B) C(33B) 105.3(4) . . . yes
N(32A) C(33A) C(32A) 106.8(4) . . . yes
N(32A) C(33A) C(34A) 123.5(4) . . . yes
C(32A) C(33A) C(34A) 129.7(4) . . . yes
N(32B) C(33B) C(32B) 107.6(4) . . . yes
N(32B) C(33B) C(34B) 123.7(4) . . . yes
C(32B) C(33B) C(34B) 128.7(4) . . . yes
N(41A) C(41A) C(42A) 179.0(6) . . . yes
N(41B) C(41B) C(42B) 177.6(6) . . . yes
N(51A) C(51A) C(52A) 178.9(6) . . . yes
N(51B) C(51B) C(52B) 179.7(7) . . . yes
N(61A) C(61A) C(62A) 178.8(6) . . . yes
N(61B) C(61B) C(62B) 179.6(6) . . . yes
S(1) C(71) F(1) 119.2(6) . . . yes
S(1) C(71) F(2) 111.4(5) . . . yes
S(1) C(71) F(3) 115.4(5) . . . yes
F(1) C(71) F(2) 103.4(6) . . . yes
F(1) C(71) F(3) 104.8(6) . . . yes
F(2) C(71) F(3) 100.5(6) . . . yes
S(2) C(72) S(2A) 26.1(3) . . . yes
S(2) C(72) F(4) 123.6(1) . . . yes
S(2) C(72) F(4A) 111.9(1) . . . yes
S(2) C(72) F(5) 95.0(1) . . . yes
S(2) C(72) F(5A) 112.2(1) . . . yes
S(2) C(72) F(6) 129.2(1) . . . yes
S(2) C(72) F(6A) 106.3(1) . . . yes
S(2A) C(72) F(4) 116.2(2) . . . yes
S(2A) C(72) F(4A) 130.5(2) . . . yes
S(2A) C(72) F(5) 119.5(2) . . . yes
S(2A) C(72) F(5A) 114.3(2) . . . yes
S(2A) C(72) F(6) 114.1(2) . . . yes
S(2A) C(72) F(6A) 80.6(2) . . . yes
F(4) C(72) F(4A) 52.907(3) . . . yes
F(4) C(72) F(5) 110.166(2) . . . yes
F(4) C(72) F(5A) 124.2448(5) . . . yes
F(4) C(72) F(6) 99.758(1) . . . yes
F(4) C(72) F(6A) 65.452(2) . . . yes
F(4A) C(72) F(5) 59.572(1) . . . yes
F(4A) C(72) F(5A) 106.273(1) . . . yes
F(4A) C(72) F(6) 115.2980(6) . . . yes
F(4A) C(72) F(6A) 117.981(1) . . . yes
F(5) C(72) F(5A) 60.5283(4) . . . yes
F(5) C(72) F(6) 93.108(2) . . . yes
F(5) C(72) F(6A) 156.785(1) . . . yes
F(5A) C(72) F(6) 36.497(2) . . . yes
F(5A) C(72) F(6A) 101.899(1) . . . yes
F(6) C(72) F(6A) 66.3967(8) . . . yes
N(81) C(81) C(82) 177(1) . . . yes
C(81) C(82) C(81) 180.0000(1) . . 2_665 yes
N(91) C(91) C(92) 172.7621(1) . . . yes
C(91) C(92) C(91) 180.0 . . 2_556 yes
C(11A) C(101) C(102) 119.1(5) . . . yes
C(11A) C(101) C(106) 122.6(5) . . . yes
C(102) C(101) C(106) 118.2(5) . . . yes
C(101) C(102) C(103) 118.4(6) . . . yes
C(102) C(103) C(104) 122.1(7) . . . yes
C(103) C(104) C(105) 119.6(8) . . . yes
C(104) C(105) C(106) 119.9(7) . . . yes
C(101) C(106) C(105) 121.7(6) . . . yes
C(21A) C(201) C(202) 121.8(5) . . . yes
C(21A) C(201) C(206) 119.8(5) . . . yes
C(202) C(201) C(206) 118.4(5) . . . yes
C(201) C(202) C(203) 121.0(6) . . . yes
C(202) C(203) C(204) 119.0(6) . . . yes
C(203) C(204) C(205) 121.4(6) . . . yes
C(204) C(205) C(206) 119.9(7) . . . yes
C(201) C(206) C(205) 120.2(6) . . . yes
C(31A) C(301) C(302) 120.6(5) . . . yes
C(31A) C(301) C(306) 120.1(4) . . . yes
C(302) C(301) C(306) 119.2(4) . . . yes
C(301) C(302) C(303) 121.0(5) . . . yes
C(302) C(303) C(304) 119.1(6) . . . yes
C(303) C(304) C(305) 120.3(6) . . . yes
C(304) C(305) C(306) 120.3(6) . . . yes
C(301) C(306) C(305) 120.1(5) . . . yes
C(11B) C(401) C(402) 121.5(5) . . . yes
C(11B) C(401) C(406) 120.2(5) . . . yes
C(402) C(401) C(406) 118.3(6) . . . yes
C(401) C(402) C(403) 121.1(6) . . . yes
C(402) C(403) C(404) 121.2(8) . . . yes
C(403) C(404) C(405) 118.3(9) . . . yes
C(404) C(405) C(406) 121.1(6) . . . yes
C(401) C(406) C(405) 120.0(6) . . . yes
C(21B) C(501) C(502) 120.7(5) . . . yes
C(21B) C(501) C(506) 119.9(5) . . . yes
C(502) C(501) C(506) 119.5(5) . . . yes
C(501) C(502) C(503) 120.2(7) . . . yes
C(502) C(503) C(504) 121.0(8) . . . yes
C(503) C(504) C(505) 119.5(6) . . . yes
C(504) C(505) C(506) 119.7(7) . . . yes
C(501) C(506) C(505) 119.9(6) . . . yes
C(31B) C(601) C(602) 121.3(5) . . . yes
C(31B) C(601) C(606) 118.8(5) . . . yes
C(602) C(601) C(606) 119.7(5) . . . yes
C(601) C(602) C(603) 120.0(6) . . . yes
C(602) C(603) C(604) 120.1(7) . . . yes
C(603) C(604) C(605) 120.9(6) . . . yes
C(604) C(605) C(606) 119.4(7) . . . yes
C(601) C(606) C(605) 119.9(6) . . . yes
N(12A) B(1A) N(22A) 108.9(4) . . . yes
N(12A) B(1A) N(32A) 109.5(4) . . . yes
N(22A) B(1A) N(32A) 109.6(4) . . . yes
N(12B) B(1B) N(22B) 109.3(4) . . . yes
N(12B) B(1B) N(32B) 108.9(4) . . . yes
N(22B) B(1B) N(32B) 109.4(4) . . . yes

loop_
_geom_bond_atom_site_label_1
_geom_bond_atom_site_label_2
_geom_bond_distance
_geom_bond_site_symmetry_1
_geom_bond_site_symmetry_2
_geom_bond_publ_flag
Co(1A) N(11A) 2.170(4) . . yes
Co(1A) N(21A) 2.124(4) . . yes
Co(1A) N(31A) 2.156(3) . . yes
Co(1A) N(41A) 2.132(4) . . yes
Co(1A) N(51A) 2.171(4) . . yes
Co(1A) N(61A) 2.143(4) . . yes
Co(1B) N(11B) 2.168(4) . . yes
Co(1B) N(21B) 2.134(4) . . yes
Co(1B) N(31B) 2.140(4) . . yes
Co(1B) N(41B) 2.160(4) . . yes
Co(1B) N(51B) 2.179(5) . . yes
Co(1B) N(61B) 2.138(4) . . yes
S(1) O(1) 1.437(6) . . yes
S(1) O(2) 1.408(6) . . yes
S(1) O(3) 1.417(9) . . yes
S(1) C(71) 1.717(8) . . yes
S(2) S(2A) 0.778(8) . . yes
S(2) O(4) 1.378(4) . . yes
S(2) O(5) 1.501(4) . . yes
S(2) O(6) 1.434(4) . . yes
S(2) C(72) 1.727(3) . . yes
S(2A) F(6A) 2.032(6) . . yes
S(2A) O(4) 1.480(6) . . yes
S(2A) O(5) 1.304(6) . . yes
S(2A) O(6A) 1.365(7) . . yes
S(2A) C(72) 1.712(6) . . yes
F(1) C(71) 1.288(10) . . yes
F(2) C(71) 1.41(1) . . yes
F(3) C(71) 1.369(8) . . yes
F(4) F(4A) 1.1748(1) . . yes
F(4) F(6A) 1.462 . . yes
F(4) C(72) 1.288 . . yes
F(4A) F(5) 1.370 . . yes
F(4A) C(72) 1.347 . . yes
F(5) F(5A) 1.390 . . yes
F(5) C(72) 1.4098(1) . . yes
F(5A) F(6) 0.8501(1) . . yes
F(5A) C(72) 1.347 . . yes
F(6) F(6A) 1.521 . . yes
F(6) C(72) 1.367 . . yes
F(6A) C(72) 1.4102(1) . . yes
N(11A) N(12A) 1.365(5) . . yes
N(11A) C(11A) 1.345(7) . . yes
N(11B) N(12B) 1.374(6) . . yes
N(11B) C(11B) 1.354(7) . . yes
N(12A) C(13A) 1.353(7) . . yes
N(12A) B(1A) 1.543(8) . . yes
N(12B) C(13B) 1.355(6) . . yes
N(12B) B(1B) 1.539(8) . . yes
N(21A) N(22A) 1.373(5) . . yes
N(21A) C(21A) 1.354(6) . . yes
N(21B) N(22B) 1.369(5) . . yes
N(21B) C(21B) 1.340(6) . . yes
N(22A) C(23A) 1.353(7) . . yes
N(22A) B(1A) 1.543(7) . . yes
N(22B) C(23B) 1.350(7) . . yes
N(22B) B(1B) 1.542(7) . . yes
N(31A) N(32A) 1.382(5) . . yes
N(31A) C(31A) 1.326(5) . . yes
N(31B) N(32B) 1.372(5) . . yes
N(31B) C(31B) 1.331(5) . . yes
N(32A) C(33A) 1.363(5) . . yes
N(32A) B(1A) 1.526(6) . . yes
N(32B) C(33B) 1.348(5) . . yes
N(32B) B(1B) 1.540(6) . . yes
N(41A) C(41A) 1.142(7) . . yes
N(41B) C(41B) 1.147(7) . . yes
N(51A) C(51A) 1.131(7) . . yes
N(51B) C(51B) 1.145(8) . . yes
N(61A) C(61A) 1.141(7) . . yes
N(61B) C(61B) 1.120(7) . . yes
N(81) C(81) 1.14(2) . . yes
N(91) C(91) 1.080 . . yes
C(11A) C(12A) 1.407(7) . . yes
C(11A) C(101) 1.462(7) . . yes
C(11B) C(12B) 1.370(8) . . yes
C(11B) C(401) 1.482(8) . . yes
C(12A) C(13A) 1.372(7) . . yes
C(12B) C(13B) 1.385(8) . . yes
C(13A) C(14A) 1.496(7) . . yes
C(13B) C(14B) 1.488(8) . . yes
C(21A) C(22A) 1.402(7) . . yes
C(21A) C(201) 1.460(7) . . yes
C(21B) C(22B) 1.387(8) . . yes
C(21B) C(501) 1.488(7) . . yes
C(22A) C(23A) 1.379(8) . . yes
C(22B) C(23B) 1.379(7) . . yes
C(23A) C(24A) 1.489(8) . . yes
C(23B) C(24B) 1.494(9) . . yes
C(31A) C(32A) 1.390(6) . . yes
C(31A) C(301) 1.492(6) . . yes
C(31B) C(32B) 1.414(6) . . yes
C(31B) C(601) 1.488(6) . . yes
C(32A) C(33A) 1.390(6) . . yes
C(32B) C(33B) 1.382(6) . . yes
C(33A) C(34A) 1.482(7) . . yes
C(33B) C(34B) 1.498(7) . . yes
C(41A) C(42A) 1.453(8) . . yes
C(41B) C(42B) 1.446(9) . . yes
C(51A) C(52A) 1.449(9) . . yes
C(51B) C(52B) 1.43(1) . . yes
C(61A) C(62A) 1.435(10) . . yes
C(61B) C(62B) 1.48(1) . . yes
C(81) C(82) 1.24(1) . . yes
C(91) C(92) 1.447 . . yes
C(101) C(102) 1.402(7) . . yes
C(101) C(106) 1.367(8) . . yes
C(102) C(103) 1.39(1) . . yes
C(103) C(104) 1.35(1) . . yes
C(104) C(105) 1.35(1) . . yes
C(105) C(106) 1.38(1) . . yes
C(201) C(202) 1.395(8) . . yes
C(201) C(206) 1.402(9) . . yes
C(202) C(203) 1.391(8) . . yes
C(203) C(204) 1.39(1) . . yes
C(204) C(205) 1.36(1) . . yes
C(205) C(206) 1.401(9) . . yes
C(301) C(302) 1.383(7) . . yes
C(301) C(306) 1.386(8) . . yes
C(302) C(303) 1.390(8) . . yes
C(303) C(304) 1.38(1) . . yes
C(304) C(305) 1.381(9) . . yes
C(305) C(306) 1.382(7) . . yes
C(401) C(402) 1.384(8) . . yes
C(401) C(406) 1.384(8) . . yes
C(402) C(403) 1.39(1) . . yes
C(403) C(404) 1.35(1) . . yes
C(404) C(405) 1.40(1) . . yes
C(405) C(406) 1.39(1) . . yes
C(501) C(502) 1.359(9) . . yes
C(501) C(506) 1.388(9) . . yes
C(502) C(503) 1.38(1) . . yes
C(503) C(504) 1.38(1) . . yes
C(504) C(505) 1.36(1) . . yes
C(505) C(506) 1.411(8) . . yes
C(601) C(602) 1.374(8) . . yes
C(601) C(606) 1.380(8) . . yes
C(602) C(603) 1.388(9) . . yes
C(603) C(604) 1.36(1) . . yes
C(604) C(605) 1.37(1) . . yes
C(605) C(606) 1.394(8) . . yes

loop_
_geom_contact_atom_site_label_1
_geom_contact_atom_site_label_2
_geom_contact_distance
_geom_contact_site_symmetry_1
_geom_contact_site_symmetry_2
_geom_contact_publ_flag
F(1) C(14A) 3.327(10) . 2_569 ?
F(1) C(62A) 3.53(1) . 1_455 ?
F(2) C(24A) 3.595(8) . 2_569 ?
F(3) C(302) 3.460(8) . 1_556 ?
F(3) C(14A) 3.588(8) . 2_569 ?
F(4) C(606) 3.378(6) . 1_554 ?
F(4) C(24B) 3.579(6) . 2_657 ?
F(4A) C(24B) 3.542(6) . 2_657 ?
F(4A) C(606) 3.549(7) . 1_554 ?
F(4A) C(605) 3.589(8) . 1_554 ?
F(5) C(14B) 3.202(7) . 2_657 ?
F(5A) C(14B) 3.148(6) . 2_657 ?
F(6A) C(502) 3.085(7) . 1_554 ?
F(6A) C(503) 3.45(1) . 1_554 ?
O(1) C(52A) 3.431(10) . 1_556 ?
O(1) C(604) 3.572(9) . 1_556 ?
O(2) C(504) 3.250(9) . 1_455 ?
O(2) C(503) 3.399(9) . 1_455 ?
O(3) C(303) 3.550(10) . 1_556 ?
O(3) C(52B) 3.56(1) . 1_456 ?
O(3) C(62B) 3.59(1) . 1_456 ?
O(4) C(52A) 3.195(8) . 1_554 ?
O(4) C(42B) 3.321(9) . 1_554 ?
O(4) C(51A) 3.596(5) . 1_554 ?
O(5) C(42A) 3.320(7) . 1_554 ?
O(5) C(41A) 3.515(5) . 1_554 ?
O(5) C(62A) 3.567(9) . 1_554 ?
O(6) C(42A) 3.185(7) . 1_554 ?
O(6) C(52A) 3.354(8) . 1_554 ?
O(6) C(41A) 3.530(5) . 1_554 ?
O(6A) C(62A) 3.188(8) . 1_554 ?
O(6A) C(42B) 3.35(1) . 1_554 ?
O(6A) C(503) 3.412(10) . 1_554 ?
N(21A) C(82) 3.590(4) . 1_557 ?
N(22A) C(81) 3.41(1) . 2_667 ?
N(22A) N(81) 3.52(1) . 2_667 ?
N(22B) C(91) 3.432(4) . 2_657 ?
N(61A) N(81) 3.41(1) . 1_557 ?
N(61B) N(91) 3.433(4) . 1_656 ?
N(81) C(23A) 3.28(2) . 2_667 ?
N(81) C(61A) 3.29(1) . 1_553 ?
N(81) C(102) 3.39(2) . 1_553 ?
N(81) C(24A) 3.41(2) . 2_667 ?
N(81) C(14A) 3.45(2) . 2_667 ?
N(91) C(61B) 3.313(6) . 1_454 ?
N(91) C(24B) 3.360(7) . 2_657 ?
N(91) C(23B) 3.395(5) . 2_657 ?
N(91) C(406) 3.443(7) . 1_454 ?
N(91) C(14B) 3.564(6) . 2_657 ?
N(91) C(506) 3.590(6) . 1_454 ?
C(13A) C(81) 3.50(1) . 2_667 ?
C(23A) C(81) 3.47(2) . 2_667 ?
C(23B) C(91) 3.378(6) . 2_657 ?
C(403) C(503) 3.58(1) . 1_554 ?
